data_2213766
loop_
_publ_author_name
'Han, Ke-Fei'
'Chen, He-Yan'
'Wang, Zhong-Ming'

_publ_section_title
;
 <i>trans</i>-Tetraaquabis(1,3-di-4-pyridylpropane-\k<i>N</i>)cobalt(II)
 naphthalene-1,5-disulfonate monohydrate
;
_journal_coeditor_code FJ2023
_journal_issue 6
_journal_name_full 'Acta Crystallographica Section E'
_journal_page_first m1695
_journal_page_last m1696
_journal_paper_doi 10.1107/S1600536807023446
_journal_volume 63
_journal_year 2007
_chemical_formula_iupac '[Co (C13 H14 N2)2 (H2 O)4](C10 H6 O6 S2), H2 O'
_chemical_formula_moiety
;
C26 H36 Co N4 O4 2+, C10 H6 O6 S2 2-, H2 O
;
_chemical_formula_sum 'C36 H44 Co N4 O11 S2'
_chemical_formula_weight 849.82
_chemical_name_systematic
;
<i>trans</i>-Tetraaquabis(1,3-di-4-pyridylpropane-\k<i>N</i>)cobalt(II)
naphthalene-1,5-disulfonate monohydrate
;
_space_group_IT_number 14
_symmetry_cell_setting monoclinic
_symmetry_space_group_name_Hall '-P 2ybc'
_symmetry_space_group_name_H-M 'P 1 21/c 1'
_atom_sites_solution_primary direct
_atom_sites_solution_secondary difmap
_audit_creation_method 'WinGX routine CIF_UPDATE'
_cell_angle_alpha 90
_cell_angle_beta 97.56(3)
_cell_angle_gamma 90
_cell_formula_units_Z 2
_cell_length_a 11.844(2)
_cell_length_b 8.3912(17)
_cell_length_c 20.035(4)
_cell_measurement_reflns_used 17625
_cell_measurement_temperature 298(2)
_cell_measurement_theta_max 27.45
_cell_measurement_theta_min 1.73
_cell_volume 1973.9(7)
_computing_cell_refinement RAPID-AUTO
_computing_data_collection 'RAPID-AUTO (Rigaku 2001)'
_computing_data_reduction RAPID-AUTO
_computing_molecular_graphics
;
SHELXTL (Sheldrick, 1997b) and Mercury (Macrae <i>et al.</i>,
2006)
;
_computing_publication_material
;
SHELXL97 and WinGX (Farrugia, 1999)
;
_computing_structure_refinement 'SHELXL97 (Sheldrick, 1997a)'
_computing_structure_solution 'SHELXS97 (Sheldrick, 1997a)'
_diffrn_measured_fraction_theta_full 0.981
_diffrn_measured_fraction_theta_max 0.981
_diffrn_measurement_device_type 'Rigaku R-axis Rapid IP area-detector'
_diffrn_measurement_method '\w Oscillation'
_diffrn_radiation_type MoK\a
_diffrn_radiation_wavelength 0.71073
_diffrn_reflns_av_R_equivalents 0.0407
_diffrn_reflns_limit_h_max 15
_diffrn_reflns_limit_h_min 0
_diffrn_reflns_limit_k_max 10
_diffrn_reflns_limit_k_min 0
_diffrn_reflns_limit_l_max 25
_diffrn_reflns_limit_l_min -25
_diffrn_reflns_number 17625
_diffrn_reflns_theta_full 27.45
_diffrn_reflns_theta_max 27.45
_diffrn_reflns_theta_min 1.73
_diffrn_standards_decay_% 0
_exptl_absorpt_coefficient_mu 0.606
_exptl_absorpt_correction_T_max 0.8067
_exptl_absorpt_correction_T_min 0.7473
_exptl_absorpt_correction_type multi-scan
_exptl_absorpt_process_details '(ABSCOR; Higashi, 1995)'
_exptl_crystal_colour pink
_exptl_crystal_density_diffrn 1.43
_exptl_crystal_density_method 'not measured'
_exptl_crystal_description block
_exptl_crystal_F_000 890
_exptl_crystal_size_max 0.51
_exptl_crystal_size_mid 0.44
_exptl_crystal_size_min 0.37
_refine_diff_density_max 0.386
_refine_diff_density_min -0.257
_refine_ls_extinction_method none
_refine_ls_goodness_of_fit_ref 1.018
_refine_ls_hydrogen_treatment mixed
_refine_ls_matrix_type full
_refine_ls_number_parameters 283
_refine_ls_number_reflns 4418
_refine_ls_number_restraints 0
_refine_ls_restrained_S_all 1.018
_refine_ls_R_factor_all 0.0580
_refine_ls_R_factor_gt 0.0383
_refine_ls_shift/su_max 0.002
_refine_ls_structure_factor_coef Fsqd
_refine_ls_weighting_details 'calc w=1/[\s^2^(Fo^2^)+(0.0633P)^2^+0.0000P] where P=(Fo^2^+2Fc^2^)/3'
_refine_ls_weighting_scheme calc
_refine_ls_wR_factor_gt 0.1016
_refine_ls_wR_factor_ref 0.1079
_reflns_number_gt 3259
_reflns_number_total 4418
_reflns_threshold_expression >2sigma(I)
_cod_data_source_file fj2023.cif
_cod_data_source_block I
_cod_original_sg_symbol_H-M 'P 21/c'
_cod_database_code 2213766
_cod_database_fobs_code 2213766

loop_
_symmetry_equiv_pos_as_xyz
'x, y, z'
'-x, y+1/2, -z+1/2'
'-x, -y, -z'
'x, -y-1/2, z-1/2'

loop_
_atom_site_type_symbol
_atom_site_label
_atom_site_fract_x
_atom_site_fract_y
_atom_site_fract_z
_atom_site_U_iso_or_equiv
_atom_site_adp_type
_atom_site_calc_flag
_atom_site_refinement_flags
_atom_site_occupancy
_atom_site_disorder_assembly
_atom_site_disorder_group
Co Co1 0 0 0 0.03243(4) Uani d S 1 . .
S S1 0.747491(16) 0.35189(3) 0.086588(11) 0.04424(6) Uani d . 1 . .
N N1 0.05768(5) 0.16358(9) 0.07838(3) 0.03629(17) Uani d . 1 A .
N N2 0.71693(6) 0.35709(11) 0.35647(4) 0.0559(2) Uani d . 1 . .
O O1 0.09129(4) -0.18980(7) 0.05235(3) 0.04155(16) Uani d . 1 . .
O O2 -0.14437(5) -0.05367(8) 0.04662(3) 0.04633(17) Uani d . 1 . .
O O6 0.76383(6) 0.47271(9) 0.13864(3) 0.0592(2) Uani d . 1 . .
O O4 0.76400(5) 0.19127(8) 0.11191(4) 0.0585(2) Uani d . 1 . .
O O5 0.81263(5) 0.38569(8) 0.03177(3) 0.05015(18) Uani d . 1 . .
C C1 0.04884(7) 0.12998(12) 0.14243(4) 0.0447(2) Uani d . 1 . .
H H1 0.0158 0.0337 0.1523 0.054 Uiso calc R 1 . .
C C2 0.08631(7) 0.23099(13) 0.19450(5) 0.0498(3) Uani d . 1 A .
H H2 0.0775 0.203 0.2384 0.06 Uiso calc R 1 . .
C C3 0.13715(6) 0.37430(12) 0.18186(4) 0.0434(2) Uani d . 1 . .
C C4 0.14654(7) 0.40891(12) 0.11582(5) 0.0459(2) Uani d . 1 A .
H H4 0.1805 0.5036 0.1048 0.055 Uiso calc R 1 . .
C C5 0.10545(7) 0.30265(11) 0.06603(4) 0.0423(2) Uani d . 1 . .
H H5 0.1113 0.3292 0.0216 0.051 Uiso calc R 1 A .
C C6 0.18164(8) 0.48559(13) 0.23797(5) 0.0579(3) Uani d P 0.5 A 1
H H6A 0.1227 0.5047 0.2664 0.069 Uiso calc PR 0.5 A 1
H H6B 0.2013 0.5869 0.2192 0.069 Uiso calc PR 0.5 A 1
C C7 0.28932(14) 0.4136(3) 0.28140(9) 0.0529(5) Uani d P 0.5103(12) A 1
H H7A 0.3116 0.4813 0.3201 0.063 Uiso calc PR 0.5103(12) A 1
H H7B 0.2712 0.309 0.2976 0.063 Uiso calc PR 0.5103(12) A 1
C C8 0.38620(15) 0.4003(2) 0.24030(10) 0.0507(4) Uiso d P 0.5103(12) A 1
H H8A 0.3953 0.4995 0.2168 0.061 Uiso calc PR 0.5103(12) A 1
H H8B 0.3711 0.3159 0.2072 0.061 Uiso calc PR 0.5103(12) A 1
C C6' 0.18164(8) 0.48559(13) 0.23797(5) 0.0579(3) Uani d P 0.5 A 2
H H6'A 0.1556 0.449 0.2793 0.069 Uiso calc PR 0.5 A 2
H H6'B 0.1496 0.5907 0.228 0.069 Uiso calc PR 0.5 A 2
C C7' 0.31428(14) 0.4992(2) 0.24959(10) 0.0461(5) Uani d P 0.4897(12) A 2
H H7'A 0.3413 0.5425 0.2097 0.055 Uiso calc PR 0.4897(12) A 2
H H7'B 0.3376 0.5707 0.2869 0.055 Uiso calc PR 0.4897(12) A 2
C C8' 0.36579(16) 0.3346(3) 0.26491(11) 0.0546(5) Uiso d P 0.4897(12) A 2
H H8'A 0.3555 0.2683 0.2249 0.066 Uiso calc PR 0.4897(12) A 2
H H8'B 0.3299 0.2828 0.3 0.066 Uiso calc PR 0.4897(12) A 2
C C9 0.49568(8) 0.36248(15) 0.28889(6) 0.0698(3) Uani d . 1 . .
C C10 0.51811(9) 0.31754(17) 0.35430(6) 0.0756(4) Uani d . 1 A .
H H10 0.4588 0.2874 0.3777 0.091 Uiso calc R 1 . .
C C11 0.62792(9) 0.31639(16) 0.38596(6) 0.0682(4) Uani d . 1 . .
H H11 0.6405 0.2851 0.4309 0.082 Uiso calc R 1 A .
C C12 0.69455(9) 0.39956(14) 0.29287(5) 0.0620(3) Uani d . 1 . .
H H12 0.7553 0.4277 0.2703 0.074 Uiso calc R 1 A .
C C13 0.58737(9) 0.40483(16) 0.25804(6) 0.0714(4) Uani d . 1 A .
H H13 0.5769 0.4373 0.2133 0.086 Uiso calc R 1 . .
C C14 0.53333(7) 0.23713(12) 0.06039(5) 0.0537(3) Uani d . 1 . .
H H14 0.5629 0.1496 0.0853 0.064 Uiso calc R 1 . .
C C15 0.60165(6) 0.36363(11) 0.05135(4) 0.0416(2) Uani d . 1 . .
C C16 0.55874(6) 0.50062(10) 0.01431(4) 0.0402(2) Uani d . 1 . .
C C17 0.62546(7) 0.63484(12) 0.00435(5) 0.0509(3) Uani d . 1 . .
H H17 0.7014 0.6369 0.0233 0.061 Uiso calc R 1 . .
C C18 0.58165(8) 0.76140(13) -0.03229(6) 0.0604(3) Uani d . 1 . .
H H18 0.6281 0.8479 -0.0389 0.072 Uiso calc R 1 . .
O O3 0.91963(6) 0.70891(10) 0.13413(4) 0.0646(2) Uani d . 1 . .
H H1B 0.1124(8) -0.2462(12) 0.0288(5) 0.056(3) Uiso d . 1 . .
H H2B -0.1361(8) -0.1205(13) 0.0732(5) 0.069(3) Uiso d . 1 . .
H H1A 0.1499(9) -0.1651(14) 0.0826(6) 0.079(4) Uiso d . 1 . .
H H3A 0.9564(10) 0.6867(17) 0.1185(7) 0.091(4) Uiso d . 1 . .
H H2A -0.1742(8) 0.0219(12) 0.0639(5) 0.054(3) Uiso d . 1 . .
H H3B 0.8764(11) 0.6151(19) 0.1378(7) 0.105(5) Uiso d . 1 . .

loop_
_atom_site_aniso_label
_atom_site_aniso_U_11
_atom_site_aniso_U_22
_atom_site_aniso_U_33
_atom_site_aniso_U_12
_atom_site_aniso_U_13
_atom_site_aniso_U_23
Co1 0.02614(5) 0.04243(8) 0.02745(6) -0.00126(6) -0.00123(5) -0.00051(7)
S1 0.03892(9) 0.05174(12) 0.04334(11) 0.00923(9) 0.01024(8) 0.00641(10)
N1 0.0296(3) 0.0474(4) 0.0306(3) -0.0017(3) -0.0007(2) -0.0010(3)
N2 0.0445(3) 0.0709(5) 0.0487(4) -0.0011(4) -0.0072(3) 0.0056(4)
O1 0.0343(2) 0.0515(3) 0.0367(3) 0.0046(3) -0.0036(2) -0.0015(3)
O2 0.0389(3) 0.0546(3) 0.0462(3) -0.0026(3) 0.0083(2) 0.0012(3)
O6 0.0601(3) 0.0717(5) 0.0471(3) -0.0018(3) 0.0124(3) -0.0068(3)
O4 0.0535(3) 0.0603(4) 0.0631(4) 0.0170(3) 0.0132(3) 0.0197(3)
O5 0.0426(3) 0.0606(4) 0.0503(3) 0.0114(3) 0.0171(2) 0.0075(3)
C1 0.0445(4) 0.0541(5) 0.0346(4) -0.0113(4) 0.0022(3) 0.0006(4)
C2 0.0483(4) 0.0692(6) 0.0309(4) -0.0042(5) 0.0019(3) -0.0018(4)
C3 0.0302(3) 0.0571(5) 0.0413(4) 0.0078(4) -0.0007(3) -0.0121(4)
C4 0.0426(4) 0.0447(5) 0.0486(5) -0.0033(4) -0.0013(4) -0.0019(4)
C5 0.0408(4) 0.0521(5) 0.0330(4) -0.0034(4) 0.0014(3) 0.0012(4)
C6 0.0428(4) 0.0712(6) 0.0564(5) 0.0090(5) -0.0057(4) -0.0288(5)
C7 0.0462(8) 0.0649(11) 0.0454(9) -0.0040(9) -0.0018(7) -0.0238(9)
C6' 0.0428(4) 0.0712(6) 0.0564(5) 0.0090(5) -0.0057(4) -0.0288(5)
C7' 0.0417(8) 0.0449(9) 0.0483(9) -0.0019(8) -0.0071(7) -0.0075(9)
C9 0.0473(4) 0.0830(7) 0.0721(6) 0.0170(5) -0.0184(4) -0.0303(6)
C10 0.0463(5) 0.1014(9) 0.0795(7) -0.0036(6) 0.0099(5) -0.0072(7)
C11 0.0552(5) 0.0993(9) 0.0486(5) 0.0038(6) 0.0013(4) 0.0113(6)
C12 0.0591(5) 0.0731(7) 0.0515(6) -0.0039(6) -0.0013(5) 0.0091(5)
C13 0.0754(6) 0.0836(8) 0.0482(6) 0.0172(6) -0.0180(5) -0.0014(6)
C14 0.0490(4) 0.0438(5) 0.0695(6) 0.0063(4) 0.0123(4) 0.0179(5)
C15 0.0371(3) 0.0437(5) 0.0460(4) 0.0070(4) 0.0131(3) 0.0044(4)
C16 0.0373(3) 0.0387(4) 0.0473(4) 0.0053(4) 0.0151(3) 0.0029(4)
C17 0.0368(4) 0.0489(5) 0.0680(6) 0.0003(4) 0.0106(4) 0.0100(5)
C18 0.0460(4) 0.0468(5) 0.0892(7) -0.0055(4) 0.0122(5) 0.0173(5)
O3 0.0722(4) 0.0668(5) 0.0584(4) -0.0010(4) 0.0218(3) 0.0022(4)

loop_
_atom_type_symbol
_atom_type_description
_atom_type_scat_dispersion_real
_atom_type_scat_dispersion_imag
_atom_type_scat_source
C C 0.0033 0.0016 'International Tables Vol C Tables 4.2.6.8 and 6.1.1.4'
H H 0 0 'International Tables Vol C Tables 4.2.6.8 and 6.1.1.4'
N N 0.0061 0.0033 'International Tables Vol C Tables 4.2.6.8 and 6.1.1.4'
O O 0.0106 0.006 'International Tables Vol C Tables 4.2.6.8 and 6.1.1.4'
S S 0.1246 0.1234 'International Tables Vol C Tables 4.2.6.8 and 6.1.1.4'
Co Co 0.3494 0.9721 'International Tables Vol C Tables 4.2.6.8 and 6.1.1.4'

loop_
_geom_angle_atom_site_label_1
_geom_angle_atom_site_label_2
_geom_angle_atom_site_label_3
_geom_angle_site_symmetry_1
_geom_angle_site_symmetry_3
_geom_angle
O2 Co1 O2 3 . 180.00(3)
O2 Co1 O1 3 . 89.37(3)
O2 Co1 O1 . . 90.63(3)
O2 Co1 O1 3 3 90.63(3)
O2 Co1 O1 . 3 89.37(3)
O1 Co1 O1 . 3 180.00(4)
O2 Co1 N1 3 3 90.64(3)
O2 Co1 N1 . 3 89.36(3)
O1 Co1 N1 . 3 88.50(3)
O1 Co1 N1 3 3 91.50(3)
O2 Co1 N1 3 . 89.36(3)
O2 Co1 N1 . . 90.64(3)
O1 Co1 N1 . . 91.50(3)
O1 Co1 N1 3 . 88.50(3)
N1 Co1 N1 3 . 180.00(4)
O4 S1 O6 . . 113.64(5)
O4 S1 O5 . . 112.80(4)
O6 S1 O5 . . 111.97(4)
O4 S1 C15 . . 105.68(4)
O6 S1 C15 . . 106.11(5)
O5 S1 C15 . . 105.89(4)
C1 N1 C5 . . 116.94(7)
C1 N1 Co1 . . 121.07(6)
C5 N1 Co1 . . 121.99(6)
C12 N2 C11 . . 115.63(9)
Co1 O1 H1B . . 111.1(7)
Co1 O1 H1A . . 117.8(7)
H1B O1 H1A . . 106.7(10)
Co1 O2 H2B . . 115.2(8)
Co1 O2 H2A . . 116.1(7)
H2B O2 H2A . . 107.0(11)
N1 C1 C2 . . 122.92(9)
N1 C1 H1 . . 118.5
C2 C1 H1 . . 118.5
C1 C2 C3 . . 120.20(9)
C1 C2 H2 . . 119.9
C3 C2 H2 . . 119.9
C4 C3 C2 . . 116.92(8)
C4 C3 C6 . . 121.64(9)
C2 C3 C6 . . 121.44(8)
C3 C4 C5 . . 119.66(9)
C3 C4 H4 . . 120.2
C5 C4 H4 . . 120.2
N1 C5 C4 . . 123.34(8)
N1 C5 H5 . . 118.3
C4 C5 H5 . . 118.3
C3 C6 C7 . . 110.84(11)
C3 C6 H6A . . 109.5
C7 C6 H6A . . 109.5
C3 C6 H6B . . 109.5
C7 C6 H6B . . 109.5
H6A C6 H6B . . 108.1
C8 C7 C6 . . 110.43(14)
C8 C7 H7A . . 109.6
C6 C7 H7A . . 109.6
C8 C7 H7B . . 109.6
C6 C7 H7B . . 109.6
H7A C7 H7B . . 108.1
C7 C8 C9 . . 107.91(14)
C7 C8 H8A . . 110.1
C9 C8 H8A . . 110.1
C7 C8 H8B . . 110.1
C9 C8 H8B . . 110.1
H8A C8 H8B . . 108.4
C8' C7' H7'A . . 109.8
C8' C7' H7'B . . 109.8
H7'A C7' H7'B . . 108.3
C7' C8' C9 . . 106.09(15)
C7' C8' H8'A . . 110.5
C9 C8' H8'A . . 110.5
C7' C8' H8'B . . 110.5
C9 C8' H8'B . . 110.5
H8'A C8' H8'B . . 108.7
C10 C9 C13 . . 116.33(10)
C10 C9 C8 . . 134.91(12)
C13 C9 C8 . . 108.20(12)
C10 C9 C8' . . 108.32(12)
C13 C9 C8' . . 134.99(13)
C9 C10 C11 . . 120.18(11)
C9 C10 H10 . . 119.9
C11 C10 H10 . . 119.9
N2 C11 C10 . . 123.83(11)
N2 C11 H11 . . 118.1
C10 C11 H11 . . 118.1
N2 C12 C13 . . 123.95(11)
N2 C12 H12 . . 118
C13 C12 H12 . . 118
C9 C13 C12 . . 120.08(11)
C9 C13 H13 . . 120
C12 C13 H13 . . 120
C15 C14 C18 . 3_665 120.14(9)
C15 C14 H14 . . 119.9
C18 C14 H14 3_665 . 119.9
C14 C15 C16 . . 121.39(7)
C14 C15 S1 . . 117.82(7)
C16 C15 S1 . . 120.79(6)
C17 C16 C15 . . 123.49(7)
C17 C16 C16 . 3_665 118.91(10)
C15 C16 C16 . 3_665 117.60(10)
C18 C17 C16 . . 121.52(8)
C18 C17 H17 . . 119.2
C16 C17 H17 . . 119.2
C17 C18 C14 . 3_665 120.42(9)
C17 C18 H18 . . 119.8
C14 C18 H18 3_665 . 119.8
H3A O3 H3B . . 102.7(16)

loop_
_geom_bond_atom_site_label_1
_geom_bond_atom_site_label_2
_geom_bond_site_symmetry_2
_geom_bond_distance
Co1 O2 3 2.1022(8)
Co1 O2 . 2.1022(8)
Co1 O1 . 2.1230(7)
Co1 O1 3 2.1230(7)
Co1 N1 3 2.1294(8)
Co1 N1 . 2.1294(8)
S1 O4 . 1.4444(8)
S1 O6 . 1.4491(8)
S1 O5 . 1.4508(8)
S1 C15 . 1.7807(9)
N1 C1 . 1.3314(11)
N1 C5 . 1.3341(12)
N2 C12 . 1.3161(13)
N2 C11 . 1.3193(14)
O1 H1B . 0.735(10)
O1 H1A . 0.884(10)
O2 H2B . 0.771(11)
O2 H2A . 0.823(10)
C1 C2 . 1.3718(13)
C1 H1 . 0.93
C2 C3 . 1.3831(14)
C2 H2 . 0.93
C3 C4 . 1.3732(13)
C3 C6 . 1.5026(13)
C4 C5 . 1.3782(13)
C4 H4 . 0.93
C5 H5 . 0.93
C6 C7 . 1.567(2)
C6 H6A . 0.97
C6 H6B . 0.97
C7 C8 . 1.502(3)
C7 H7A . 0.97
C7 H7B . 0.97
C8 C9 . 1.548(2)
C8 H8A . 0.97
C8 H8B . 0.97
C7' C8' . 1.525(3)
C7' H7'A . 0.97
C7' H7'B . 0.97
C8' C9 . 1.568(2)
C8' H8'A . 0.97
C8' H8'B . 0.97
C9 C10 . 1.3559(17)
C9 C13 . 1.3654(17)
C10 C11 . 1.3700(15)
C10 H10 . 0.93
C11 H11 . 0.93
C12 C13 . 1.3665(15)
C12 H12 . 0.93
C13 H13 . 0.93
C14 C15 . 1.3612(13)
C14 C18 3_665 1.4036(13)
C14 H14 . 0.93
C15 C16 . 1.4252(12)
C16 C17 . 1.4051(13)
C16 C16 3_665 1.4336(15)
C17 C18 . 1.3549(14)
C17 H17 . 0.93
C18 C14 3_665 1.4036(13)
C18 H18 . 0.93
O3 H3A . 0.599(14)
O3 H3B . 0.947(15)

loop_
_geom_hbond_atom_site_label_D
_geom_hbond_atom_site_label_H
_geom_hbond_atom_site_label_A
_geom_hbond_site_symmetry_A
_geom_hbond_distance_DH
_geom_hbond_distance_HA
_geom_hbond_distance_DA
_geom_hbond_angle_DHA
_geom_hbond_publ_flag
O3 H3B O6 . 0.947(15) 1.792(14) 2.7176(11) 164.8(13) y
O3 H3A O1 1_665 0.599(14) 2.436(14) 2.9013(12) 136.6(16) y
O2 H2A O4 1_455 0.823(10) 1.916(10) 2.7363(11) 174.6(10) y
O1 H1B O5 3_655 0.735(10) 1.979(10) 2.7096(10) 173.1(10) y
O1 H1A N2 2_645 0.884(10) 1.872(10) 2.7495(12) 171.3(11) y
O2 H2B O3 1_445 0.771(11) 1.940(11) 2.6959(11) 166.8(11) y
